data_7026368
loop_
_publ_author_name
'Jing, Su'
'Morley, Christopher P.'
'Gu, Cheng-Yun'
'Di Vaira, Massimo'

_publ_section_title
;
 1,5,9,13-Tetraselena[13]ferrocenophane: synthesis, complexation,
 crystallographic and electrochemical study.
;
_journal_issue 37
_journal_name_full 'Dalton transactions (Cambridge, England : 2003)'
_journal_page_first 8812
_journal_page_last 8819
_journal_paper_doi 10.1039/c0dt00367k
_journal_volume 39
_journal_year 2010
_chemical_formula_moiety 'C19 H26 Fe Se4'
_chemical_formula_sum 'C19 H26 Fe Se4'
_chemical_formula_weight 626.09
_chemical_name_systematic
;
?
;
_space_group_IT_number 33
_symmetry_cell_setting orthorhombic
_symmetry_space_group_name_Hall 'P 2c -2n'
_symmetry_space_group_name_H-M 'P n a 21'
_atom_sites_solution_hydrogens geom
_atom_sites_solution_primary direct
_atom_sites_solution_secondary difmap
_audit_creation_method SHELXL-97
_cell_angle_alpha 90.00
_cell_angle_beta 90.00
_cell_angle_gamma 90.00
_cell_formula_units_Z 4
_cell_length_a 20.9573(3)
_cell_length_b 16.2170(2)
_cell_length_c 6.1917(1)
_cell_measurement_reflns_used 7006
_cell_measurement_temperature 293(2)
_cell_measurement_theta_max 72.07
_cell_measurement_theta_min 5.02
_cell_volume 2104.34(5)
_computing_cell_refinement 'Oxford Diffraction software, CrysAlisPro, Version 171.33.41'
_computing_data_collection 'Oxford Diffraction software, CrysAlisPro, Version 171.33.41'
_computing_data_reduction 'Oxford Diffraction software, CrysAlisPro, Version 171.33.41'
_computing_molecular_graphics 'ORTEP-3 (Farrugia, 1997)'
_computing_publication_material 'SHELXL-97 (Sheldrick, 2008)'
_computing_structure_refinement 'SHELXL-97 (Sheldrick, 2008)'
_computing_structure_solution 'SIR97 (Altomare et al., 1999)'
_diffrn_ambient_temperature 293(2)
_diffrn_detector_area_resol_mean 8.1241
_diffrn_measured_fraction_theta_full 0.998
_diffrn_measured_fraction_theta_max 0.998
_diffrn_measurement_device_type 'Oxford Diffraction Xcalibur PX Ultra CCD diffractometer'
_diffrn_measurement_method '\w scans'
_diffrn_radiation_monochromator 'Oxford Diffraction, Enhance ULTRA assembly'
_diffrn_radiation_source 'fine-focus sealed tube'
_diffrn_radiation_type CuK\a
_diffrn_radiation_wavelength 1.54180
_diffrn_reflns_av_R_equivalents 0.0545
_diffrn_reflns_av_sigmaI/netI 0.0297
_diffrn_reflns_limit_h_max 25
_diffrn_reflns_limit_h_min -25
_diffrn_reflns_limit_k_max 16
_diffrn_reflns_limit_k_min -20
_diffrn_reflns_limit_l_max 6
_diffrn_reflns_limit_l_min -7
_diffrn_reflns_number 8844
_diffrn_reflns_theta_full 72.27
_diffrn_reflns_theta_max 72.27
_diffrn_reflns_theta_min 5.02
_diffrn_standards_number 0
_exptl_absorpt_coefficient_mu 13.634
_exptl_absorpt_correction_T_max 1.000
_exptl_absorpt_correction_T_min 0.107
_exptl_absorpt_correction_type multi-scan
_exptl_absorpt_process_details 'ABSPACK routine of Oxford Diffraction software'
_exptl_crystal_colour orange
_exptl_crystal_density_diffrn 1.976
_exptl_crystal_density_method 'not measured'
_exptl_crystal_description prism
_exptl_crystal_F_000 1208
_exptl_crystal_size_max 0.50
_exptl_crystal_size_mid 0.18
_exptl_crystal_size_min 0.10
_refine_diff_density_max 1.265
_refine_diff_density_min -0.628
_refine_diff_density_rms 0.137
_refine_ls_abs_structure_details 'Flack H D (1983), Acta Cryst. A39, 876-881'
_refine_ls_abs_structure_Flack 0.005(10)
_refine_ls_extinction_coef 0.00132(19)
_refine_ls_extinction_expression Fc^*^=kFc[1+0.001xFc^2^\l^3^/sin(2\q)]^-1/4^
_refine_ls_extinction_method SHELXL
_refine_ls_goodness_of_fit_ref 1.098
_refine_ls_hydrogen_treatment constr
_refine_ls_matrix_type full
_refine_ls_number_parameters 239
_refine_ls_number_reflns 3193
_refine_ls_number_restraints 12
_refine_ls_restrained_S_all 1.098
_refine_ls_R_factor_all 0.0548
_refine_ls_R_factor_gt 0.0532
_refine_ls_shift/su_max 0.001
_refine_ls_shift/su_mean 0.000
_refine_ls_structure_factor_coef Fsqd
_refine_ls_weighting_details 'calc w=1/[\s^2^(Fo^2^)+(0.1074P)^2^+2.5734P] where P=(Fo^2^+2Fc^2^)/3'
_refine_ls_weighting_scheme calc
_refine_ls_wR_factor_gt 0.1530
_refine_ls_wR_factor_ref 0.1552
_reflns_number_gt 3042
_reflns_number_total 3193
_reflns_threshold_expression I>2\s(I)
_cod_data_source_file c0dt00367k.txt
_cod_data_source_block jsl28
_cod_database_code 7026368

loop_
_symmetry_equiv_pos_as_xyz
'x, y, z'
'-x, -y, z+1/2'
'-x+1/2, y+1/2, z+1/2'
'x+1/2, -y+1/2, z'

loop_
_atom_site_label
_atom_site_type_symbol
_atom_site_fract_x
_atom_site_fract_y
_atom_site_fract_z
_atom_site_U_iso_or_equiv
_atom_site_adp_type
_atom_site_occupancy
_atom_site_symmetry_multiplicity
_atom_site_calc_flag
_atom_site_refinement_flags
_atom_site_disorder_assembly
_atom_site_disorder_group
Se1 Se 0.42004(5) 0.86000(6) 0.9501(2) 0.0592(3) Uani 1 1 d D A .
Se2 Se 0.29409(7) 1.04828(8) 0.4202(3) 0.0841(5) Uani 1 1 d D . .
Se3 Se 0.20553(5) 0.77370(7) 0.0898(2) 0.0650(3) Uani 1 1 d D . .
Se4 Se 0.38261(4) 0.60201(5) 0.46780(19) 0.0510(3) Uani 1 1 d D . .
Fe Fe 0.51340(5) 0.70788(7) 0.7129(2) 0.0376(3) Uani 1 1 d . A .
C1 C 0.4259(5) 0.9806(4) 0.917(2) 0.066(3) Uani 1 1 d D . .
H11A H 0.4028 1.0070 1.0342 0.079 Uiso 0.57(3) 1 calc PR A 1
H12A H 0.4702 0.9974 0.9272 0.079 Uiso 0.57(3) 1 calc PR A 1
H11B H 0.4286 1.0052 1.0600 0.079 Uiso 0.43(3) 1 calc PR A 2
H12B H 0.4651 0.9936 0.8416 0.079 Uiso 0.43(3) 1 calc PR A 2
C2A C 0.3984(8) 1.0089(10) 0.701(3) 0.065(6) Uani 0.57(3) 1 d PD A 1
H21A H 0.4078 1.0669 0.6813 0.078 Uiso 0.57(3) 1 calc PR A 1
H22A H 0.4190 0.9786 0.5857 0.078 Uiso 0.57(3) 1 calc PR A 1
C3A C 0.3263(8) 0.9961(12) 0.686(2) 0.064(6) Uani 0.57(3) 1 d PD A 1
H31A H 0.3056 1.0203 0.8111 0.077 Uiso 0.57(3) 1 calc PR A 1
H32A H 0.3168 0.9375 0.6842 0.077 Uiso 0.57(3) 1 calc PR A 1
C2B C 0.3698(10) 1.0204(13) 0.796(3) 0.059(7) Uani 0.43(3) 1 d PD A 2
H21B H 0.3302 1.0047 0.8654 0.071 Uiso 0.43(3) 1 calc PR A 2
H22B H 0.3736 1.0799 0.8048 0.071 Uiso 0.43(3) 1 calc PR A 2
C3B C 0.3668(8) 0.9953(13) 0.557(3) 0.053(6) Uani 0.43(3) 1 d PD A 2
H31B H 0.3627 0.9359 0.5458 0.064 Uiso 0.43(3) 1 calc PR A 2
H32B H 0.4058 1.0117 0.4848 0.064 Uiso 0.43(3) 1 calc PR A 2
C4 C 0.2120(5) 0.9952(7) 0.472(4) 0.096(4) Uani 1 1 d D A .
H41 H 0.2017 1.0018 0.6232 0.115 Uiso 1 1 calc R . .
H42 H 0.1799 1.0249 0.3898 0.115 Uiso 1 1 calc R . .
C5 C 0.2059(8) 0.9046(8) 0.416(4) 0.101(6) Uani 1 1 d . . .
H51 H 0.1642 0.8849 0.4608 0.122 Uiso 1 1 calc R A .
H52 H 0.2378 0.8736 0.4955 0.122 Uiso 1 1 calc R . .
C6 C 0.2144(8) 0.8898(6) 0.176(3) 0.083(4) Uani 1 1 d D A .
H61 H 0.2564 0.9091 0.1339 0.100 Uiso 1 1 calc R . .
H62 H 0.1831 0.9223 0.0985 0.100 Uiso 1 1 calc R . .
C7 C 0.2815(4) 0.7346(6) 0.2392(17) 0.056(2) Uani 1 1 d D . .
H71 H 0.3019 0.6928 0.1511 0.068 Uiso 1 1 calc R . .
H72 H 0.3111 0.7801 0.2545 0.068 Uiso 1 1 calc R . .
C8 C 0.2681(3) 0.6985(5) 0.4622(19) 0.0502(19) Uani 1 1 d . . .
H81 H 0.2461 0.6463 0.4443 0.060 Uiso 1 1 calc R . .
H82 H 0.2396 0.7354 0.5388 0.060 Uiso 1 1 calc R . .
C9 C 0.3273(4) 0.6842(5) 0.6009(17) 0.0504(18) Uani 1 1 d D . .
H91 H 0.3146 0.6655 0.7433 0.060 Uiso 1 1 calc R . .
H92 H 0.3505 0.7356 0.6173 0.060 Uiso 1 1 calc R . .
C10 C 0.4525(4) 0.6105(4) 0.6604(14) 0.0410(17) Uani 1 1 d . . .
C11 C 0.4521(5) 0.6344(5) 0.8798(15) 0.050(2) Uani 1 1 d . . .
H111 H 0.4168 0.6528 0.9571 0.060 Uiso 1 1 calc R . .
C12 C 0.5150(5) 0.6254(6) 0.962(2) 0.060(2) Uani 1 1 d . . .
H121 H 0.5280 0.6360 1.1024 0.072 Uiso 1 1 calc R . .
C13 C 0.5546(4) 0.5972(5) 0.7900(19) 0.056(2) Uani 1 1 d . . .
H13 H 0.5981 0.5862 0.7996 0.067 Uiso 1 1 calc R . .
C14 C 0.5169(4) 0.5888(5) 0.6039(19) 0.049(2) Uani 1 1 d . . .
H14 H 0.5311 0.5722 0.4683 0.059 Uiso 1 1 calc R . .
C15 C 0.4871(4) 0.8275(4) 0.7651(14) 0.0404(16) Uani 1 1 d . . .
C16 C 0.5520(4) 0.8153(5) 0.8259(18) 0.0486(19) Uani 1 1 d . A .
H16 H 0.5690 0.8238 0.9628 0.058 Uiso 1 1 calc R . .
C17 C 0.5863(4) 0.7880(6) 0.641(2) 0.058(3) Uani 1 1 d . . .
H17 H 0.6296 0.7755 0.6365 0.070 Uiso 1 1 calc R A .
C18 C 0.5440(5) 0.7831(5) 0.4660(18) 0.055(2) Uani 1 1 d . A .
H18 H 0.5545 0.7673 0.3261 0.066 Uiso 1 1 calc R . .
C19 C 0.4818(4) 0.8067(5) 0.5397(16) 0.0478(18) Uani 1 1 d . A .
H19 H 0.4448 0.8082 0.4570 0.057 Uiso 1 1 calc R . .

loop_
_atom_site_aniso_label
_atom_site_aniso_U_11
_atom_site_aniso_U_22
_atom_site_aniso_U_33
_atom_site_aniso_U_23
_atom_site_aniso_U_13
_atom_site_aniso_U_12
Se1 0.0624(5) 0.0568(5) 0.0585(7) 0.0093(5) 0.0138(5) 0.0102(4)
Se2 0.0850(8) 0.0681(7) 0.0992(12) -0.0022(7) -0.0253(8) 0.0135(5)
Se3 0.0646(6) 0.0713(6) 0.0590(7) -0.0105(6) -0.0157(5) 0.0064(5)
Se4 0.0469(4) 0.0520(5) 0.0541(6) -0.0142(4) -0.0007(4) -0.0009(3)
Fe 0.0398(5) 0.0365(5) 0.0366(7) 0.0059(5) -0.0008(5) -0.0007(4)
C1 0.067(5) 0.047(4) 0.083(8) -0.015(5) -0.005(5) 0.004(4)
C2A 0.081(13) 0.030(7) 0.083(16) 0.010(9) -0.004(12) -0.003(8)
C3A 0.066(11) 0.077(11) 0.050(10) 0.012(10) -0.004(8) 0.027(8)
C2B 0.061(14) 0.045(11) 0.072(18) -0.013(11) -0.008(13) 0.009(9)
C3B 0.048(10) 0.062(12) 0.049(13) 0.007(10) -0.003(9) 0.014(8)
C4 0.108(9) 0.064(6) 0.115(13) -0.007(9) -0.006(10) 0.009(6)
C5 0.118(12) 0.070(7) 0.117(16) -0.006(9) 0.021(10) 0.010(7)
C6 0.108(10) 0.071(7) 0.070(9) -0.004(6) -0.024(7) 0.019(6)
C7 0.047(4) 0.075(6) 0.047(5) 0.005(5) 0.002(4) 0.007(4)
C8 0.038(3) 0.055(4) 0.057(5) 0.001(5) 0.013(4) -0.004(3)
C9 0.050(4) 0.053(4) 0.048(5) -0.009(4) 0.007(4) 0.004(3)
C10 0.046(4) 0.031(3) 0.046(5) 0.004(3) 0.008(3) -0.005(3)
C11 0.066(5) 0.041(4) 0.041(5) 0.006(3) 0.007(4) -0.008(3)
C12 0.088(6) 0.053(4) 0.039(5) 0.014(4) -0.006(5) -0.009(4)
C13 0.056(4) 0.046(4) 0.066(7) 0.013(4) -0.002(4) 0.009(3)
C14 0.048(4) 0.040(4) 0.060(6) 0.002(4) -0.005(4) 0.007(3)
C15 0.046(4) 0.035(3) 0.040(4) 0.006(3) 0.003(3) -0.001(3)
C16 0.039(3) 0.044(4) 0.062(6) 0.002(4) -0.003(4) -0.004(3)
C17 0.043(4) 0.055(5) 0.077(8) 0.002(5) 0.014(4) -0.006(3)
C18 0.077(6) 0.048(4) 0.041(5) 0.008(4) 0.018(5) -0.006(4)
C19 0.055(4) 0.045(4) 0.044(5) 0.008(4) -0.005(3) -0.006(3)

loop_
_atom_type_symbol
_atom_type_description
_atom_type_scat_dispersion_real
_atom_type_scat_dispersion_imag
_atom_type_scat_source
C C 0.0181 0.0091 'International Tables Vol C Tables 4.2.6.8 and 6.1.1.4'
H H 0.0000 0.0000 'International Tables Vol C Tables 4.2.6.8 and 6.1.1.4'
Fe Fe -1.1336 3.1974 'International Tables Vol C Tables 4.2.6.8 and 6.1.1.4'
Se Se -0.7943 1.1372 'International Tables Vol C Tables 4.2.6.8 and 6.1.1.4'

loop_
_geom_angle_atom_site_label_1
_geom_angle_atom_site_label_2
_geom_angle_atom_site_label_3
_geom_angle
C15 Se1 C1 99.7(4)
C3B Se2 C4 115.2(9)
C3B Se2 C3A 34.6(8)
C4 Se2 C3A 88.7(8)
C7 Se3 C6 96.0(5)
C10 Se4 C9 98.2(4)
C11 Fe C19 121.5(4)
C11 Fe C12 40.8(4)
C19 Fe C12 156.6(4)
C11 Fe C15 107.8(3)
C19 Fe C15 41.3(4)
C12 Fe C15 120.5(4)
C11 Fe C16 125.1(4)
C19 Fe C16 68.8(4)
C12 Fe C16 107.1(4)
C15 Fe C16 40.9(3)
C11 Fe C14 68.8(4)
C19 Fe C14 125.4(4)
C12 Fe C14 68.3(5)
C15 Fe C14 163.3(3)
C16 Fe C14 154.5(3)
C11 Fe C13 68.6(4)
C19 Fe C13 161.5(4)
C12 Fe C13 40.8(4)
C15 Fe C13 155.4(4)
C16 Fe C13 120.0(4)
C14 Fe C13 40.1(4)
C11 Fe C17 161.9(5)
C19 Fe C17 68.3(4)
C12 Fe C17 124.5(4)
C15 Fe C17 68.6(3)
C16 Fe C17 40.6(4)
C14 Fe C17 119.9(4)
C13 Fe C17 107.0(4)
C11 Fe C10 40.4(4)
C19 Fe C10 108.6(3)
C12 Fe C10 68.0(4)
C15 Fe C10 125.9(3)
C16 Fe C10 162.6(3)
C14 Fe C10 41.1(3)
C13 Fe C10 68.0(3)
C17 Fe C10 155.9(4)
C11 Fe C18 157.1(4)
C19 Fe C18 40.9(4)
C12 Fe C18 160.8(4)
C15 Fe C18 68.8(3)
C16 Fe C18 68.0(4)
C14 Fe C18 107.6(4)
C13 Fe C18 124.1(4)
C17 Fe C18 39.8(5)
C10 Fe C18 122.1(4)
C2A C1 C2B 32.4(11)
C2A C1 Se1 111.4(8)
C2B C1 Se1 114.8(10)
C2A C1 H11A 109.4
C2B C1 H11A 78.4
Se1 C1 H11A 109.4
C2A C1 H12A 109.4
C2B C1 H12A 130.1
Se1 C1 H12A 109.4
H11A C1 H12A 108.0
C2A C1 H11B 134.1
C2B C1 H11B 108.6
Se1 C1 H11B 108.6
H11A C1 H11B 33.9
H12A C1 H11B 76.9
C2A C1 H12B 80.2
C2B C1 H12B 108.6
Se1 C1 H12B 108.6
H11A C1 H12B 133.5
H12A C1 H12B 32.6
H11B C1 H12B 107.5
C3A C2A C1 112.7(12)
C3A C2A H21A 109.1
C1 C2A H21A 109.1
C3A C2A H22A 109.1
C1 C2A H22A 109.1
H21A C2A H22A 107.8
C2A C3A Se2 109.4(10)
C2A C3A H31A 109.8
Se2 C3A H31A 109.8
C2A C3A H32A 109.8
Se2 C3A H32A 109.8
H31A C3A H32A 108.2
C3B C2B C1 113.1(13)
C3B C2B H21B 109.0
C1 C2B H21B 109.0
C3B C2B H22B 109.0
C1 C2B H22B 109.0
H21B C2B H22B 107.8
C2B C3B Se2 109.6(10)
C2B C3B H31B 109.7
Se2 C3B H31B 109.7
C2B C3B H32B 109.7
Se2 C3B H32B 109.7
H31B C3B H32B 108.2
C5 C4 Se2 117.8(10)
C5 C4 H41 107.9
Se2 C4 H41 107.9
C5 C4 H42 107.9
Se2 C4 H42 107.9
H41 C4 H42 107.2
C4 C5 C6 111.4(15)
C4 C5 H51 109.4
C6 C5 H51 109.4
C4 C5 H52 109.4
C6 C5 H52 109.4
H51 C5 H52 108.0
C5 C6 Se3 114.0(10)
C5 C6 H61 108.7
Se3 C6 H61 108.7
C5 C6 H62 108.7
Se3 C6 H62 108.7
H61 C6 H62 107.6
C8 C7 Se3 113.9(6)
C8 C7 H71 108.8
Se3 C7 H71 108.8
C8 C7 H72 108.8
Se3 C7 H72 108.8
H71 C7 H72 107.7
C7 C8 C9 114.7(6)
C7 C8 H81 108.6
C9 C8 H81 108.6
C7 C8 H82 108.6
C9 C8 H82 108.6
H81 C8 H82 107.6
C8 C9 Se4 110.4(6)
C8 C9 H91 109.6
Se4 C9 H91 109.6
C8 C9 H92 109.6
Se4 C9 H92 109.6
H91 C9 H92 108.1
C11 C10 C14 107.9(8)
C11 C10 Se4 128.4(6)
C14 C10 Se4 123.7(7)
C11 C10 Fe 69.0(4)
C14 C10 Fe 69.1(4)
Se4 C10 Fe 129.5(4)
C10 C11 C12 108.0(9)
C10 C11 Fe 70.6(5)
C12 C11 Fe 69.8(5)
C10 C11 H111 126.0
C12 C11 H111 126.0
Fe C11 H111 125.1
C11 C12 C13 108.0(10)
C11 C12 Fe 69.4(5)
C13 C12 Fe 69.9(6)
C11 C12 H121 126.0
C13 C12 H121 126.0
Fe C12 H121 126.2
C14 C13 C12 108.4(8)
C14 C13 Fe 69.9(5)
C12 C13 Fe 69.3(5)
C14 C13 H13 125.8
C12 C13 H13 125.8
Fe C13 H13 126.5
C13 C14 C10 107.7(9)
C13 C14 Fe 70.0(5)
C10 C14 Fe 69.8(4)
C13 C14 H14 126.1
C10 C14 H14 126.1
Fe C14 H14 125.6
C16 C15 C19 107.3(7)
C16 C15 Se1 126.1(7)
C19 C15 Se1 126.6(6)
C16 C15 Fe 69.7(4)
C19 C15 Fe 69.2(5)
Se1 C15 Fe 124.2(4)
C17 C16 C15 108.2(9)
C17 C16 Fe 70.1(5)
C15 C16 Fe 69.5(4)
C17 C16 H16 125.9
C15 C16 H16 125.9
Fe C16 H16 126.1
C18 C17 C16 108.7(8)
C18 C17 Fe 70.2(5)
C16 C17 Fe 69.3(5)
C18 C17 H17 125.7
C16 C17 H17 125.7
Fe C17 H17 126.4
C17 C18 C19 108.4(9)
C17 C18 Fe 70.0(6)
C19 C18 Fe 68.8(5)
C17 C18 H18 125.8
C19 C18 H18 125.8
Fe C18 H18 127.0
C18 C19 C15 107.5(8)
C18 C19 Fe 70.3(5)
C15 C19 Fe 69.5(5)
C18 C19 H19 126.2
C15 C19 H19 126.2
Fe C19 H19 125.6

loop_
_geom_bond_atom_site_label_1
_geom_bond_atom_site_label_2
_geom_bond_distance
Se1 C15 1.888(8)
Se1 C1 1.970(7)
Se2 C3B 1.944(10)
Se2 C4 1.949(9)
Se2 C3A 1.971(10)
Se3 C7 1.947(7)
Se3 C6 1.966(9)
Se4 C10 1.894(8)
Se4 C9 1.949(7)
Fe C11 2.034(8)
Fe C19 2.039(9)
Fe C12 2.040(10)
Fe C15 2.042(7)
Fe C16 2.044(8)
Fe C14 2.047(8)
Fe C13 2.048(8)
Fe C17 2.055(8)
Fe C10 2.056(7)
Fe C18 2.058(9)
C1 C2A 1.528(15)
C1 C2B 1.539(14)
C1 H11A 0.9700
C1 H12A 0.9700
C1 H11B 0.9700
C1 H12B 0.9700
C2A C3A 1.527(14)
C2A H21A 0.9700
C2A H22A 0.9700
C3A H31A 0.9700
C3A H32A 0.9700
C2B C3B 1.531(15)
C2B H21B 0.9700
C2B H22B 0.9700
C3B H31B 0.9700
C3B H32B 0.9700
C4 C5 1.514(18)
C4 H41 0.9700
C4 H42 0.9700
C5 C6 1.52(3)
C5 H51 0.9700
C5 H52 0.9700
C6 H61 0.9700
C6 H62 0.9700
C7 C8 1.525(15)
C7 H71 0.9700
C7 H72 0.9700
C8 C9 1.527(13)
C8 H81 0.9700
C8 H82 0.9700
C9 H91 0.9700
C9 H92 0.9700
C10 C11 1.412(13)
C10 C14 1.439(11)
C11 C12 1.420(14)
C11 H111 0.9300
C12 C13 1.424(16)
C12 H121 0.9300
C13 C14 1.403(15)
C13 H13 0.9300
C14 H14 0.9300
C15 C16 1.426(11)
C15 C19 1.440(14)
C16 C17 1.423(15)
C16 H16 0.9300
C17 C18 1.401(16)
C17 H17 0.9300
C18 C19 1.433(13)
C18 H18 0.9300
C19 H19 0.9300

loop_
_geom_torsion_atom_site_label_1
_geom_torsion_atom_site_label_2
_geom_torsion_atom_site_label_3
_geom_torsion_atom_site_label_4
_geom_torsion
C15 Se1 C1 C2A 75.6(10)
C15 Se1 C1 C2B 110.7(12)
C2B C1 C2A C3A -36(2)
Se1 C1 C2A C3A 67.3(16)
C1 C2A C3A Se2 172.2(10)
C3B Se2 C3A C2A 29.0(14)
C4 Se2 C3A C2A 170.5(14)
C2A C1 C2B C3B 24.7(15)
Se1 C1 C2B C3B -67(2)
C1 C2B C3B Se2 179.6(13)
C4 Se2 C3B C2B -80.1(18)
C3A Se2 C3B C2B -36.7(15)
C3B Se2 C4 C5 -54.7(19)
C3A Se2 C4 C5 -77.7(17)
Se2 C4 C5 C6 -64(2)
C4 C5 C6 Se3 -178.9(9)
C7 Se3 C6 C5 -66.6(12)
C6 Se3 C7 C8 96.0(9)
Se3 C7 C8 C9 -167.8(6)
C7 C8 C9 Se4 -63.8(9)
C10 Se4 C9 C8 173.6(6)
C9 Se4 C10 C11 27.7(7)
C9 Se4 C10 C14 -155.4(6)
C9 Se4 C10 Fe -65.7(6)
C19 Fe C10 C11 -117.1(6)
C12 Fe C10 C11 38.2(6)
C15 Fe C10 C11 -74.4(6)
C16 Fe C10 C11 -38.7(14)
C14 Fe C10 C11 119.9(8)
C13 Fe C10 C11 82.4(6)
C17 Fe C10 C11 164.7(9)
C18 Fe C10 C11 -160.2(5)
C11 Fe C10 C14 -119.9(8)
C19 Fe C10 C14 123.0(6)
C12 Fe C10 C14 -81.7(6)
C15 Fe C10 C14 165.7(6)
C16 Fe C10 C14 -158.6(11)
C13 Fe C10 C14 -37.6(6)
C17 Fe C10 C14 44.8(11)
C18 Fe C10 C14 79.9(7)
C11 Fe C10 Se4 123.0(8)
C19 Fe C10 Se4 6.0(6)
C12 Fe C10 Se4 161.3(7)
C15 Fe C10 Se4 48.7(7)
C16 Fe C10 Se4 84.3(14)
C14 Fe C10 Se4 -117.1(8)
C13 Fe C10 Se4 -154.6(7)
C17 Fe C10 Se4 -72.2(10)
C18 Fe C10 Se4 -37.2(7)
C14 C10 C11 C12 -1.8(8)
Se4 C10 C11 C12 175.6(6)
Fe C10 C11 C12 -60.1(6)
C14 C10 C11 Fe 58.3(5)
Se4 C10 C11 Fe -124.4(6)
C19 Fe C11 C10 81.8(6)
C12 Fe C11 C10 -118.5(8)
C15 Fe C11 C10 125.0(5)
C16 Fe C11 C10 166.8(5)
C14 Fe C11 C10 -37.6(5)
C13 Fe C11 C10 -80.8(6)
C17 Fe C11 C10 -159.7(10)
C18 Fe C11 C10 47.5(11)
C19 Fe C11 C12 -159.7(6)
C15 Fe C11 C12 -116.5(6)
C16 Fe C11 C12 -74.7(7)
C14 Fe C11 C12 80.9(6)
C13 Fe C11 C12 37.7(7)
C17 Fe C11 C12 -41.2(14)
C10 Fe C11 C12 118.5(8)
C18 Fe C11 C12 166.1(9)
C10 C11 C12 C13 1.1(9)
Fe C11 C12 C13 -59.5(6)
C10 C11 C12 Fe 60.6(5)
C19 Fe C12 C11 48.2(13)
C15 Fe C12 C11 81.9(6)
C16 Fe C12 C11 124.4(6)
C14 Fe C12 C11 -82.3(6)
C13 Fe C12 C11 -119.2(9)
C17 Fe C12 C11 165.6(5)
C10 Fe C12 C11 -37.9(5)
C18 Fe C12 C11 -163.4(11)
C11 Fe C12 C13 119.2(9)
C19 Fe C12 C13 167.4(9)
C15 Fe C12 C13 -158.9(5)
C16 Fe C12 C13 -116.4(6)
C14 Fe C12 C13 37.0(6)
C17 Fe C12 C13 -75.1(7)
C10 Fe C12 C13 81.4(6)
C18 Fe C12 C13 -44.2(16)
C11 C12 C13 C14 0.0(10)
Fe C12 C13 C14 -59.2(6)
C11 C12 C13 Fe 59.2(6)
C11 Fe C13 C14 82.1(6)
C19 Fe C13 C14 -44.4(14)
C12 Fe C13 C14 119.8(8)
C15 Fe C13 C14 168.1(7)
C16 Fe C13 C14 -158.8(6)
C17 Fe C13 C14 -116.5(6)
C10 Fe C13 C14 38.4(6)
C18 Fe C13 C14 -76.3(7)
C11 Fe C13 C12 -37.8(6)
C19 Fe C13 C12 -164.2(10)
C15 Fe C13 C12 48.2(11)
C16 Fe C13 C12 81.4(7)
C14 Fe C13 C12 -119.8(8)
C17 Fe C13 C12 123.7(6)
C10 Fe C13 C12 -81.4(6)
C18 Fe C13 C12 163.9(6)
C12 C13 C14 C10 -1.1(9)
Fe C13 C14 C10 -59.9(5)
C12 C13 C14 Fe 58.8(6)
C11 C10 C14 C13 1.7(9)
Se4 C10 C14 C13 -175.7(6)
Fe C10 C14 C13 60.0(6)
C11 C10 C14 Fe -58.2(5)
Se4 C10 C14 Fe 124.3(5)
C11 Fe C14 C13 -81.6(7)
C19 Fe C14 C13 164.2(6)
C12 Fe C14 C13 -37.6(6)
C15 Fe C14 C13 -162.6(11)
C16 Fe C14 C13 46.7(13)
C17 Fe C14 C13 80.8(8)
C10 Fe C14 C13 -118.6(9)
C18 Fe C14 C13 122.5(6)
C11 Fe C14 C10 37.1(6)
C19 Fe C14 C10 -77.2(7)
C12 Fe C14 C10 81.0(6)
C15 Fe C14 C10 -44.0(16)
C16 Fe C14 C10 165.3(9)
C13 Fe C14 C10 118.6(9)
C17 Fe C14 C10 -160.6(6)
C18 Fe C14 C10 -118.9(6)
C1 Se1 C15 C16 90.4(7)
C1 Se1 C15 C19 -92.7(8)
C1 Se1 C15 Fe 179.0(5)
C11 Fe C15 C16 123.6(6)
C19 Fe C15 C16 -118.6(7)
C12 Fe C15 C16 80.8(6)
C14 Fe C15 C16 -161.2(13)
C13 Fe C15 C16 46.4(10)
C17 Fe C15 C16 -37.6(6)
C10 Fe C15 C16 164.5(6)
C18 Fe C15 C16 -80.5(6)
C11 Fe C15 C19 -117.8(5)
C12 Fe C15 C19 -160.5(5)
C16 Fe C15 C19 118.6(7)
C14 Fe C15 C19 -42.5(15)
C13 Fe C15 C19 165.0(8)
C17 Fe C15 C19 81.1(6)
C10 Fe C15 C19 -76.8(6)
C18 Fe C15 C19 38.2(5)
C11 Fe C15 Se1 3.1(6)
C19 Fe C15 Se1 120.9(7)
C12 Fe C15 Se1 -39.6(6)
C16 Fe C15 Se1 -120.5(8)
C14 Fe C15 Se1 78.3(15)
C13 Fe C15 Se1 -74.1(10)
C17 Fe C15 Se1 -158.0(7)
C10 Fe C15 Se1 44.1(7)
C18 Fe C15 Se1 159.1(6)
C19 C15 C16 C17 0.4(9)
Se1 C15 C16 C17 177.8(6)
Fe C15 C16 C17 59.6(6)
C19 C15 C16 Fe -59.2(5)
Se1 C15 C16 Fe 118.2(6)
C11 Fe C16 C17 164.7(6)
C19 Fe C16 C17 -80.9(6)
C12 Fe C16 C17 123.5(6)
C15 Fe C16 C17 -119.3(8)
C14 Fe C16 C17 48.2(12)
C13 Fe C16 C17 81.0(7)
C10 Fe C16 C17 -165.6(11)
C18 Fe C16 C17 -36.8(6)
C11 Fe C16 C15 -75.9(7)
C19 Fe C16 C15 38.4(5)
C12 Fe C16 C15 -117.2(6)
C14 Fe C16 C15 167.6(9)
C13 Fe C16 C15 -159.7(5)
C17 Fe C16 C15 119.3(8)
C10 Fe C16 C15 -46.2(15)
C18 Fe C16 C15 82.6(6)
C15 C16 C17 C18 0.1(10)
Fe C16 C17 C18 59.3(6)
C15 C16 C17 Fe -59.2(5)
C11 Fe C17 C18 -163.8(10)
C19 Fe C17 C18 -37.6(6)
C12 Fe C17 C18 164.7(6)
C15 Fe C17 C18 -82.2(6)
C16 Fe C17 C18 -120.0(8)
C14 Fe C17 C18 81.8(6)
C13 Fe C17 C18 123.4(6)
C10 Fe C17 C18 49.5(11)
C11 Fe C17 C16 -43.8(14)
C19 Fe C17 C16 82.4(6)
C12 Fe C17 C16 -75.3(7)
C15 Fe C17 C16 37.8(5)
C14 Fe C17 C16 -158.3(5)
C13 Fe C17 C16 -116.6(6)
C10 Fe C17 C16 169.5(7)
C18 Fe C17 C16 120.0(8)
C16 C17 C18 C19 -0.6(10)
Fe C17 C18 C19 58.2(6)
C16 C17 C18 Fe -58.8(6)
C11 Fe C18 C17 167.2(8)
C19 Fe C18 C17 120.1(8)
C12 Fe C18 C17 -41.4(15)
C15 Fe C18 C17 81.5(6)
C16 Fe C18 C17 37.5(5)
C14 Fe C18 C17 -115.8(6)
C13 Fe C18 C17 -74.8(7)
C10 Fe C18 C17 -158.5(5)
C11 Fe C18 C19 47.1(12)
C12 Fe C18 C19 -161.5(12)
C15 Fe C18 C19 -38.5(5)
C16 Fe C18 C19 -82.6(6)
C14 Fe C18 C19 124.1(6)
C13 Fe C18 C19 165.2(6)
C17 Fe C18 C19 -120.1(8)
C10 Fe C18 C19 81.4(6)
C17 C18 C19 C15 0.8(9)
Fe C18 C19 C15 59.7(6)
C17 C18 C19 Fe -58.9(6)
C16 C15 C19 C18 -0.7(9)
Se1 C15 C19 C18 -178.1(6)
Fe C15 C19 C18 -60.2(6)
C16 C15 C19 Fe 59.5(5)
Se1 C15 C19 Fe -117.9(6)
C11 Fe C19 C18 -160.5(6)
C12 Fe C19 C18 164.7(9)
C15 Fe C19 C18 118.4(7)
C16 Fe C19 C18 80.4(6)
C14 Fe C19 C18 -75.4(7)
C13 Fe C19 C18 -41.8(14)
C17 Fe C19 C18 36.6(6)
C10 Fe C19 C18 -117.9(6)
C11 Fe C19 C15 81.1(5)
C12 Fe C19 C15 46.3(11)
C16 Fe C19 C15 -38.0(5)
C14 Fe C19 C15 166.2(4)
C13 Fe C19 C15 -160.3(10)
C17 Fe C19 C15 -81.8(5)
C10 Fe C19 C15 123.7(5)
C18 Fe C19 C15 -118.4(7)
